data_7213490
loop_
_publ_author_name
'Alder, Roger W.'
'Blake, Michael E.'
'Bufali, Simone'
'Butts, Craig P.'
'Orpen, A. Guy'
'Sch\"utz, Jan'
'Williams, Stuart J.'

_publ_section_title
;
 Preparation of tetraalkylformamidinium salts and related species as
 precursors to stable carbenes
;
_journal_issue 14
_journal_name_full 'Journal of the Chemical Society, Perkin Transactions 1'
_journal_page_first 1586
_journal_paper_doi 10.1039/b104110j
_journal_year 2001
_chemical_formula_sum 'C11 H21 B F4 N2'
_chemical_formula_weight 268.11
_chemical_name_systematic
; 
? 
;
_space_group_IT_number 60
_symmetry_cell_setting orthorhombic
_symmetry_space_group_name_Hall '-P 2n 2ab'
_symmetry_space_group_name_H-M 'P b c n'
_atom_sites_solution_hydrogens geom
_atom_sites_solution_primary direct
_atom_sites_solution_secondary difmap
_audit_creation_method SHELXL
_cell_angle_alpha 90.00
_cell_angle_beta 90.00
_cell_angle_gamma 90.00
_cell_formula_units_Z 4
_cell_length_a 18.0860(3)
_cell_length_b 9.73390(10)
_cell_length_c 7.6426(2)
_cell_measurement_reflns_used 181
_cell_measurement_temperature 173(2)
_cell_measurement_theta_max 27.5
_cell_measurement_theta_min 1.75
_cell_volume 1345.46(4)
_computing_cell_refinement 'SMART (Siemens, 1995b)'
_computing_data_collection 'SMART (Siemens, 1995b)'
_computing_data_reduction 'SMART (Siemens, 1995b)'
_computing_molecular_graphics 'SHELXTL (Siemens, 1995a)'
_computing_publication_material 'SHELXTL (Siemens, 1995a)'
_computing_structure_refinement 'SHELXTL (Siemens, 1995a)'
_computing_structure_solution 'SHELXTL (Siemens, 1995a)'
_diffrn_ambient_temperature 173(2)
_diffrn_measurement_device 'Siemens SMART Area Detector'
_diffrn_measurement_method '\w rotation with narrow frames'
_diffrn_radiation_monochromator graphite
_diffrn_radiation_source 'fine-focus sealed tube'
_diffrn_radiation_type MoK\a
_diffrn_radiation_wavelength 0.71073
_diffrn_reflns_av_R_equivalents 0.0255
_diffrn_reflns_av_sigmaI/netI 0.0220
_diffrn_reflns_limit_h_max 19
_diffrn_reflns_limit_h_min -23
_diffrn_reflns_limit_k_max 12
_diffrn_reflns_limit_k_min -11
_diffrn_reflns_limit_l_max 9
_diffrn_reflns_limit_l_min -9
_diffrn_reflns_number 7836
_diffrn_reflns_theta_max 27.46
_diffrn_reflns_theta_min 2.25
_exptl_absorpt_coefficient_mu 0.116
_exptl_absorpt_correction_type none
_exptl_crystal_colour Colourless
_exptl_crystal_density_diffrn 1.324
_exptl_crystal_description Rectangular
_exptl_crystal_F_000 568
_exptl_crystal_size_max 0.70
_exptl_crystal_size_mid 0.52
_exptl_crystal_size_min 0.20
_refine_diff_density_max 0.571
_refine_diff_density_min -0.447
_refine_diff_density_rms 0.051
_refine_ls_extinction_method none
_refine_ls_goodness_of_fit_all 1.112
_refine_ls_goodness_of_fit_ref 1.227
_refine_ls_hydrogen_treatment noref
_refine_ls_matrix_type full
_refine_ls_number_parameters 83
_refine_ls_number_reflns 1532
_refine_ls_number_restraints 0
_refine_ls_restrained_S_all 1.112
_refine_ls_restrained_S_obs 1.227
_refine_ls_R_factor_all 0.0668
_refine_ls_R_factor_gt 0.0525
_refine_ls_shift/esd_mean 0.000
_refine_ls_shift/su_max 0.000
_refine_ls_structure_factor_coef Fsqd
_refine_ls_weighting_scheme calc
_refine_ls_wR_factor_all 0.1657
_refine_ls_wR_factor_ref 0.1568
_reflns_number_gt 1144
_reflns_number_total 1532
_reflns_threshold_expression >2sigma(I)
_cod_data_source_file b104110jsup1.cif
_cod_data_source_block pbcn
_cod_depositor_comments
;
The following automatic conversions were performed:

'_symmetry_cell_setting' value 'Orthorhombic' changed to
'orthorhombic' according to
/home/saulius/struct/CIF-dictionaries/cif_core.dic dictionary named
'cif_core.dic' version 2.4.2 from 2011-04-26.

Automatic conversion script
Id: cif_fix_values 1891 2012-01-12 08:04:46Z andrius 
;
_cod_original_sg_symbol_H-M Pbcn
_cod_database_code 7213490

loop_
_symmetry_equiv_pos_as_xyz
'x, y, z'
'-x+1/2, -y+1/2, z+1/2'
'-x, y, -z+1/2'
'x+1/2, -y+1/2, -z'
'-x, -y, -z'
'x-1/2, y-1/2, -z-1/2'
'x, -y, z-1/2'
'-x-1/2, y-1/2, z'

loop_
_atom_site_aniso_label
_atom_site_aniso_U_11
_atom_site_aniso_U_22
_atom_site_aniso_U_33
_atom_site_aniso_U_23
_atom_site_aniso_U_13
_atom_site_aniso_U_12
N1 0.0206(7) 0.0200(6) 0.0266(7) 0.0019(5) -0.0011(5) 0.0016(5)
C2 0.0247(10) 0.0195(10) 0.0224(10) 0.000 0.0008(7) 0.000
C4 0.0260(8) 0.0252(8) 0.0395(9) 0.0039(6) -0.0067(6) 0.0026(6)
C5 0.0239(8) 0.0358(9) 0.0458(10) -0.0070(7) -0.0031(7) 0.0062(7)
C6 0.0224(8) 0.0416(11) 0.0408(10) -0.0016(8) 0.0009(6) -0.0030(7)
C7 0.0251(8) 0.0385(9) 0.0382(9) 0.0060(7) 0.0025(7) -0.0074(7)
C8 0.0250(8) 0.0207(8) 0.0358(9) 0.0036(6) 0.0001(6) -0.0030(6)
B1 0.073(2) 0.0216(13) 0.0309(14) 0.000 0.0120(14) 0.000
F1 0.184(2) 0.0481(9) 0.0981(13) -0.0250(8) 0.0859(14) -0.0509(10)
F2 0.1001(12) 0.0581(9) 0.0633(9) 0.0069(7) -0.0264(8) -0.0174(8)

loop_
_atom_site_label
_atom_site_type_symbol
_atom_site_fract_x
_atom_site_fract_y
_atom_site_fract_z
_atom_site_U_iso_or_equiv
_atom_site_thermal_displace_type
_atom_site_occupancy
_atom_site_calc_flag
_atom_site_refinement_flags
N1 N 0.43572(7) 0.79309(12) 0.2189(2) 0.0224(3) Uani 1 d .
C2 C 0.5000 0.8508(2) 0.2500 0.0222(4) Uani 1 d S
H2A H 0.5000 0.9484(2) 0.2500 0.027 Uiso 1 calc SR
C4 C 0.37883(8) 0.8747(2) 0.1280(2) 0.0302(4) Uani 1 d .
H4A H 0.37325(8) 0.8405(2) 0.0067(2) 0.036 Uiso 1 calc R
H4B H 0.39494(8) 0.9718(2) 0.1220(2) 0.036 Uiso 1 calc R
C5 C 0.30443(9) 0.8665(2) 0.2215(2) 0.0352(4) Uani 1 d .
H5A H 0.30804(9) 0.9129(2) 0.3365(2) 0.042 Uiso 1 calc R
H5B H 0.26643(9) 0.9148(2) 0.1514(2) 0.042 Uiso 1 calc R
C6 C 0.28147(9) 0.7180(2) 0.2479(2) 0.0349(4) Uani 1 d .
H6A H 0.27413(9) 0.6731(2) 0.1329(2) 0.042 Uiso 1 calc R
H6B H 0.23418(9) 0.7142(2) 0.3130(2) 0.042 Uiso 1 calc R
C7 C 0.34144(8) 0.6429(2) 0.3502(2) 0.0340(4) Uani 1 d .
H7A H 0.32677(8) 0.5456(2) 0.3657(2) 0.041 Uiso 1 calc R
H7B H 0.34617(8) 0.6847(2) 0.4677(2) 0.041 Uiso 1 calc R
C8 C 0.41605(8) 0.6489(2) 0.2574(2) 0.0272(4) Uani 1 d .
H8A H 0.45455(8) 0.6071(2) 0.3326(2) 0.033 Uiso 1 calc R
H8B H 0.41360(8) 0.5958(2) 0.1470(2) 0.033 Uiso 1 calc R
B1 B 0.5000 0.2652(3) 0.2500 0.0420(8) Uani 1 d S
F1 F 0.54758(12) 0.3468(2) 0.1589(2) 0.1100(9) Uani 1 d .
F2 F 0.46509(9) 0.1800(2) 0.1310(2) 0.0738(5) Uani 1 d .

loop_
_atom_type_symbol
_atom_type_description
_atom_type_scat_dispersion_real
_atom_type_scat_dispersion_imag
_atom_type_scat_source
C C 0.0033 0.0016 'International Tables Vol C Tables 4.2.6.8 and 6.1.1.4'
H H 0.0000 0.0000 'International Tables Vol C Tables 4.2.6.8 and 6.1.1.4'
N N 0.0061 0.0033 'International Tables Vol C Tables 4.2.6.8 and 6.1.1.4'
F F 0.0171 0.0103 'International Tables Vol C Tables 4.2.6.8 and 6.1.1.4'
B B 0.0013 0.0007 'International Tables Vol C Tables 4.2.6.8 and 6.1.1.4'

loop_
_geom_angle_atom_site_label_1
_geom_angle_atom_site_label_2
_geom_angle_atom_site_label_3
_geom_angle
_geom_angle_site_symmetry_1
_geom_angle_site_symmetry_3
C2 N1 C4 118.21(13) . .
C2 N1 C8 125.70(13) . .
C4 N1 C8 115.98(12) . .
N1 C2 N1 129.3(2) 3_655 .
N1 C4 C5 111.51(13) . .
C6 C5 C4 110.69(14) . .
C5 C6 C7 109.31(14) . .
C6 C7 C8 111.87(13) . .
N1 C8 C7 110.00(13) . .
F1 B1 F1 108.7(2) 3_655 .
F1 B1 F2 113.41(14) 3_655 .
F1 B1 F2 107.58(11) . .
F1 B1 F2 107.58(11) 3_655 3_655
F1 B1 F2 113.40(14) . 3_655
F2 B1 F2 106.3(2) . 3_655

loop_
_geom_bond_atom_site_label_1
_geom_bond_atom_site_label_2
_geom_bond_distance
_geom_bond_site_symmetry_2
N1 C2 1.313(2) .
N1 C4 1.474(2) .
N1 C8 1.478(2) .
C2 N1 1.313(2) 3_655
C4 C5 1.526(2) .
C5 C6 1.518(3) .
C6 C7 1.524(2) .
C7 C8 1.526(2) .
B1 F1 1.362(2) 3_655
B1 F1 1.362(2) .
B1 F2 1.384(2) .
B1 F2 1.384(2) 3_655
